data_7202873
loop_
_publ_author_name
'Alberola, Antonio'
'Llusar, Rosa'
'Triguero, Sonia'
'Vicent, Cristian'
'Sokolov, Maxim N.'
'G\'omez-Garc\'ia, Carlos'

_publ_section_title
;
 Structural diversity in charge transfer salts based on Mo3S7 and
 Mo3S4Se3 clusters complexes and bis(ethylenedithio)tetrathiafulvalene
 (ET)
;
_journal_issue 32
_journal_name_full 'Journal of Materials Chemistry'
_journal_page_first 3440
_journal_paper_doi 10.1039/b703551a
_journal_volume 17
_journal_year 2007
_chemical_formula_sum 'C26 H16 Mo3 N6 S32'
_chemical_formula_weight 1726.19
_chemical_name_systematic
;
?
;
_space_group_IT_number 14
_symmetry_cell_setting monoclinic
_symmetry_space_group_name_Hall '-P 2yn'
_symmetry_space_group_name_H-M 'P 1 21/n 1'
_atom_sites_solution_hydrogens geom
_atom_sites_solution_primary direct
_atom_sites_solution_secondary difmap
_audit_creation_method SHELXL-97
_cell_angle_alpha 90.00
_cell_angle_beta 103.7440(10)
_cell_angle_gamma 90.00
_cell_formula_units_Z 4
_cell_length_a 14.4374(6)
_cell_length_b 21.6924(9)
_cell_length_c 17.2853(7)
_cell_measurement_reflns_used 5547
_cell_measurement_temperature 293(2)
_cell_measurement_theta_max 30.61
_cell_measurement_theta_min 2.24
_cell_volume 5258.4(4)
_computing_cell_refinement 'Bruker SMART'
_computing_data_collection 'Bruker SMART'
_computing_data_reduction 'Bruker SAINT'
_computing_molecular_graphics 'Bruker SHELXTL'
_computing_publication_material 'Bruker SHELXTL'
_computing_structure_refinement 'SHELXL-97 (Sheldrick, 1997)'
_computing_structure_solution 'SHELXS-97 (Sheldrick, 1990)'
_diffrn_ambient_temperature 293(2)
_diffrn_measured_fraction_theta_full 0.989
_diffrn_measured_fraction_theta_max 0.989
_diffrn_measurement_device_type 'CCD area detector'
_diffrn_measurement_method 'phi and omega scans'
_diffrn_radiation_monochromator graphite
_diffrn_radiation_source 'fine-focus sealed tube'
_diffrn_radiation_type MoK\a
_diffrn_radiation_wavelength 0.71073
_diffrn_reflns_av_R_equivalents 0.0328
_diffrn_reflns_av_sigmaI/netI 0.0409
_diffrn_reflns_limit_h_max 19
_diffrn_reflns_limit_h_min -20
_diffrn_reflns_limit_k_max 30
_diffrn_reflns_limit_k_min -28
_diffrn_reflns_limit_l_max 24
_diffrn_reflns_limit_l_min -13
_diffrn_reflns_number 42508
_diffrn_reflns_theta_full 30.00
_diffrn_reflns_theta_max 30.00
_diffrn_reflns_theta_min 1.66
_exptl_absorpt_coefficient_mu 2.011
_exptl_absorpt_correction_type 'Bruker SADABS'
_exptl_crystal_colour black
_exptl_crystal_density_diffrn 2.160
_exptl_crystal_density_method 'not measured'
_exptl_crystal_description prism
_exptl_crystal_F_000 3344
_exptl_crystal_size_max 0.12
_exptl_crystal_size_mid 0.08
_exptl_crystal_size_min 0.07
_refine_diff_density_max 0.702
_refine_diff_density_min -0.626
_refine_diff_density_rms 0.137
_refine_ls_extinction_method none
_refine_ls_goodness_of_fit_ref 0.988
_refine_ls_hydrogen_treatment constr
_refine_ls_matrix_type full
_refine_ls_number_parameters 604
_refine_ls_number_reflns 15163
_refine_ls_number_restraints 0
_refine_ls_restrained_S_all 0.988
_refine_ls_R_factor_all 0.0469
_refine_ls_R_factor_gt 0.0270
_refine_ls_shift/su_max 0.002
_refine_ls_shift/su_mean 0.000
_refine_ls_structure_factor_coef Fsqd
_refine_ls_weighting_details 'calc w=1/[\s^2^(Fo^2^)+(0.0517P)^2^+0.0000P] where P=(Fo^2^+2Fc^2^)/3'
_refine_ls_weighting_scheme calc
_refine_ls_wR_factor_gt 0.0748
_refine_ls_wR_factor_ref 0.0859
_reflns_number_gt 11719
_reflns_number_total 15163
_reflns_threshold_expression >2sigma(I)
_cod_data_source_file b703551a.txt
_cod_data_source_block (ET)2[Mo3S7(tdas)3]
_cod_depositor_comments
;
The following automatic conversions were performed:
'_symmetry_cell_setting' value 'Monoclinic' changed to 'monoclinic'
according to '/home/saulius/struct/CIF-dictionaries/cif_core.dic'
dictionary named 'cif_core.dic' version 2.4.1 from 2010-06-29.

Automatic conversion script
Id: cif_fix_enum 1527 2010-12-29 10:47:43Z saulius 
;
_cod_original_sg_symbol_H-M P2(1)/n
_cod_database_code 7202873
_ratio_of_minimum_to_maximum_apparent_transmission 0.806894

loop_
_symmetry_equiv_pos_as_xyz
'x, y, z'
'-x+1/2, y+1/2, -z+1/2'
'-x, -y, -z'
'x-1/2, -y-1/2, z-1/2'

loop_
_atom_site_label
_atom_site_type_symbol
_atom_site_fract_x
_atom_site_fract_y
_atom_site_fract_z
_atom_site_U_iso_or_equiv
_atom_site_adp_type
_atom_site_occupancy
_atom_site_symmetry_multiplicity
_atom_site_calc_flag
_atom_site_refinement_flags
_atom_site_disorder_assembly
_atom_site_disorder_group
Mo1 Mo 0.235112(15) 0.303542(10) 0.540353(13) 0.01748(5) Uani 1 1 d . . .
Mo2 Mo 0.245986(15) 0.225542(10) 0.668642(12) 0.01546(5) Uani 1 1 d . . .
Mo3 Mo 0.240835(15) 0.177887(10) 0.518793(13) 0.01704(5) Uani 1 1 d . . .
S1 S 0.36475(4) 0.23821(3) 0.59685(4) 0.01802(12) Uani 1 1 d . . .
S2 S 0.12085(5) 0.30020(3) 0.62286(4) 0.02165(13) Uani 1 1 d . . .
S3 S 0.24584(5) 0.34093(3) 0.67832(4) 0.02135(13) Uani 1 1 d . . .
S4 S 0.11382(5) 0.24508(3) 0.45055(4) 0.02293(14) Uani 1 1 d . . .
S5 S 0.23316(5) 0.25350(4) 0.40977(4) 0.02703(15) Uani 1 1 d . . .
S6 S 0.13049(5) 0.15151(3) 0.59882(4) 0.02097(13) Uani 1 1 d . . .
S7 S 0.26136(5) 0.11331(3) 0.64238(4) 0.02087(13) Uani 1 1 d . . .
S8 S 0.14477(5) 0.39834(4) 0.48410(5) 0.03251(17) Uani 1 1 d . . .
S9 S 0.37591(5) 0.36055(3) 0.52422(4) 0.02477(14) Uani 1 1 d . . .
S10 S 0.31577(8) 0.52854(4) 0.41786(7) 0.0571(3) Uani 1 1 d . . .
S11 S 0.39474(5) 0.22105(3) 0.77517(4) 0.01957(13) Uani 1 1 d . . .
S12 S 0.16780(5) 0.21084(4) 0.78261(4) 0.02667(15) Uani 1 1 d . . .
S13 S 0.35568(6) 0.15201(4) 0.98581(5) 0.03529(18) Uani 1 1 d . . .
S14 S 0.15343(5) 0.09601(4) 0.42643(4) 0.02717(15) Uani 1 1 d . . .
S15 S 0.38349(5) 0.13454(4) 0.48377(4) 0.02775(15) Uani 1 1 d . . .
S16 S 0.31617(7) 0.03174(5) 0.27957(5) 0.0484(3) Uani 1 1 d . . .
N1 N 0.3859(2) 0.47082(13) 0.45626(17) 0.0419(7) Uani 1 1 d . . .
N2 N 0.2131(2) 0.50045(13) 0.42823(18) 0.0443(7) Uani 1 1 d . . .
N3 N 0.41969(18) 0.17675(11) 0.92478(14) 0.0275(5) Uani 1 1 d . . .
N4 N 0.24816(18) 0.16438(13) 0.92791(15) 0.0322(6) Uani 1 1 d . . .
N5 N 0.3884(2) 0.06995(15) 0.35212(16) 0.0445(8) Uani 1 1 d . . .
N6 N 0.21557(19) 0.04207(12) 0.30764(14) 0.0318(6) Uani 1 1 d . . .
C1 C 0.3311(2) 0.42905(14) 0.47787(17) 0.0288(6) Uani 1 1 d . . .
C2 C 0.2320(2) 0.44583(14) 0.46189(17) 0.0294(6) Uani 1 1 d . . .
C3 C 0.35904(19) 0.19426(12) 0.85840(15) 0.0207(5) Uani 1 1 d . . .
C4 C 0.2609(2) 0.18752(12) 0.86032(16) 0.0225(5) Uani 1 1 d . . .
C5 C 0.3360(2) 0.09140(15) 0.39882(17) 0.0288(6) Uani 1 1 d . . .
C6 C 0.2363(2) 0.07512(13) 0.37346(16) 0.0251(6) Uani 1 1 d . . .
S20 S 0.13596(5) 0.38842(3) 1.07735(4) 0.02188(13) Uani 1 1 d . . .
S21 S 0.15815(5) 0.28784(3) 0.97139(4) 0.02359(14) Uani 1 1 d . . .
S22 S 0.14780(6) 0.30904(3) 1.21906(4) 0.02715(15) Uani 1 1 d . . .
S23 S 0.17509(6) 0.18924(3) 1.08898(5) 0.03351(18) Uani 1 1 d . . .
S24 S 0.10802(5) 0.48377(3) 0.93296(4) 0.02515(14) Uani 1 1 d . . .
S25 S 0.12718(6) 0.38479(3) 0.82515(4) 0.03162(17) Uani 1 1 d . . .
S26 S 0.02980(5) 0.57532(3) 0.80850(4) 0.02378(14) Uani 1 1 d . . .
S27 S 0.06754(10) 0.45731(4) 0.67844(5) 0.0581(3) Uani 1 1 d . . .
C20 C 0.12745(19) 0.40688(12) 0.92032(15) 0.0215(5) Uani 1 1 d . . .
C21 C 0.14145(19) 0.36529(12) 0.98339(15) 0.0210(5) Uani 1 1 d . . .
C22 C 0.15048(19) 0.31479(12) 1.11876(15) 0.0203(5) Uani 1 1 d . . .
C23 C 0.16056(19) 0.26784(12) 1.06953(16) 0.0218(5) Uani 1 1 d . . .
C24 C 0.1053(2) 0.23051(13) 1.21645(16) 0.0243(6) Uani 1 1 d . . .
H24A H 0.0963 0.2196 1.2686 0.029 Uiso 1 1 calc R . .
H24B H 0.0438 0.2277 1.1788 0.029 Uiso 1 1 calc R . .
C25 C 0.1731(2) 0.18479(13) 1.19304(17) 0.0266(6) Uani 1 1 d . . .
H25A H 0.1547 0.1434 1.2046 0.032 Uiso 1 1 calc R . .
H25B H 0.2369 0.1922 1.2252 0.032 Uiso 1 1 calc R . .
C26 C 0.07543(19) 0.50137(12) 0.83198(15) 0.0215(5) Uani 1 1 d . . .
C27 C 0.0874(2) 0.45579(13) 0.78184(16) 0.0284(6) Uani 1 1 d . . .
C28 C -0.0081(2) 0.57095(13) 0.70099(16) 0.0258(6) Uani 1 1 d . . .
H28A H -0.0683 0.5489 0.6867 0.031 Uiso 1 1 calc R . .
H28B H -0.0192 0.6124 0.6798 0.031 Uiso 1 1 calc R . .
C29 C 0.0626(3) 0.53934(15) 0.66233(18) 0.0368(8) Uani 1 1 d . . .
H29A H 0.1254 0.5567 0.6835 0.044 Uiso 1 1 calc R . .
H29B H 0.0452 0.5474 0.6055 0.044 Uiso 1 1 calc R . .
S30 S 0.13572(6) 0.98117(3) 0.58011(4) 0.02970(16) Uani 1 1 d . . .
S31 S 0.09540(6) 0.85428(3) 0.61591(4) 0.02762(15) Uani 1 1 d . . .
S32 S 0.11840(7) 1.03250(4) 0.73451(5) 0.03743(19) Uani 1 1 d . . .
S33 S 0.04712(5) 0.88139(4) 0.76846(4) 0.02869(15) Uani 1 1 d . . .
S34 S 0.13259(6) 0.93469(3) 0.39562(4) 0.02798(15) Uani 1 1 d . . .
S35 S 0.10076(5) 0.80919(3) 0.44562(4) 0.02610(14) Uani 1 1 d . . .
S36 S 0.12009(6) 0.90250(4) 0.22727(5) 0.03430(17) Uani 1 1 d . . .
S37 S 0.07861(6) 0.75209(4) 0.28899(5) 0.03518(18) Uani 1 1 d . . .
C30 C 0.1185(2) 0.88617(13) 0.47097(16) 0.0245(6) Uani 1 1 d . . .
C31 C 0.11715(19) 0.90627(13) 0.54695(16) 0.0233(5) Uani 1 1 d . . .
C32 C 0.1102(2) 0.96772(13) 0.67254(16) 0.0252(6) Uani 1 1 d . . .
C33 C 0.08639(19) 0.90966(13) 0.68734(16) 0.0229(5) Uani 1 1 d . . .
C34 C 0.1062(2) 0.99720(15) 0.82661(18) 0.0343(7) Uani 1 1 d . . .
H34A H 0.1645 0.9753 0.8507 0.041 Uiso 1 1 calc R . .
H34B H 0.0973 1.0292 0.8634 0.041 Uiso 1 1 calc R . .
C35 C 0.0230(2) 0.95284(14) 0.81364(18) 0.0311(7) Uani 1 1 d . . .
H35A H -0.0326 0.9722 0.7797 0.037 Uiso 1 1 calc R . .
H35B H 0.0084 0.9440 0.8645 0.037 Uiso 1 1 calc R . .
C36 C 0.1165(2) 0.87783(14) 0.32279(17) 0.0276(6) Uani 1 1 d . . .
C37 C 0.1016(2) 0.81939(14) 0.34583(17) 0.0265(6) Uani 1 1 d . . .
C38 C 0.0450(3) 0.84395(19) 0.16962(19) 0.0443(9) Uani 1 1 d . . .
H38A H -0.0187 0.8475 0.1784 0.053 Uiso 1 1 calc R . .
H38B H 0.0405 0.8513 0.1135 0.053 Uiso 1 1 calc R . .
C39 C 0.0811(3) 0.77883(19) 0.1901(2) 0.0495(10) Uani 1 1 d . . .
H39A H 0.1462 0.7764 0.1844 0.059 Uiso 1 1 calc R . .
H39B H 0.0431 0.7509 0.1515 0.059 Uiso 1 1 calc R . .

loop_
_atom_site_aniso_label
_atom_site_aniso_U_11
_atom_site_aniso_U_22
_atom_site_aniso_U_33
_atom_site_aniso_U_23
_atom_site_aniso_U_13
_atom_site_aniso_U_12
Mo1 0.01620(10) 0.02033(11) 0.01563(10) 0.00235(8) 0.00321(8) -0.00112(8)
Mo2 0.01436(10) 0.01770(11) 0.01501(10) 0.00037(8) 0.00489(7) 0.00002(8)
Mo3 0.01323(10) 0.02168(11) 0.01618(10) -0.00233(8) 0.00346(7) -0.00057(8)
S1 0.0144(3) 0.0236(3) 0.0161(3) -0.0002(2) 0.0037(2) -0.0018(2)
S2 0.0172(3) 0.0243(3) 0.0245(3) 0.0024(3) 0.0071(2) 0.0029(2)
S3 0.0227(3) 0.0202(3) 0.0214(3) -0.0013(2) 0.0058(2) 0.0009(2)
S4 0.0167(3) 0.0290(4) 0.0211(3) 0.0004(3) 0.0005(2) -0.0001(3)
S5 0.0237(3) 0.0414(4) 0.0159(3) 0.0012(3) 0.0046(2) -0.0044(3)
S6 0.0159(3) 0.0234(3) 0.0241(3) -0.0005(2) 0.0058(2) -0.0023(2)
S7 0.0189(3) 0.0193(3) 0.0245(3) 0.0009(2) 0.0054(2) 0.0004(2)
S8 0.0274(4) 0.0323(4) 0.0369(4) 0.0153(3) 0.0057(3) 0.0048(3)
S9 0.0229(3) 0.0288(4) 0.0227(3) 0.0024(3) 0.0055(3) -0.0067(3)
S10 0.0660(7) 0.0311(5) 0.0732(7) 0.0186(5) 0.0146(5) -0.0125(4)
S11 0.0177(3) 0.0247(3) 0.0168(3) 0.0015(2) 0.0050(2) -0.0011(2)
S12 0.0193(3) 0.0405(4) 0.0225(3) 0.0053(3) 0.0097(3) 0.0023(3)
S13 0.0388(4) 0.0447(5) 0.0242(4) 0.0141(3) 0.0111(3) 0.0060(4)
S14 0.0211(3) 0.0330(4) 0.0280(4) -0.0123(3) 0.0069(3) -0.0047(3)
S15 0.0169(3) 0.0405(4) 0.0258(3) -0.0097(3) 0.0049(3) 0.0024(3)
S16 0.0380(5) 0.0750(7) 0.0327(4) -0.0257(4) 0.0092(4) 0.0102(5)
N1 0.0472(18) 0.0334(15) 0.0443(17) 0.0063(12) 0.0094(13) -0.0150(13)
N2 0.0555(19) 0.0273(15) 0.0485(18) 0.0122(13) 0.0090(14) 0.0014(13)
N3 0.0291(13) 0.0328(14) 0.0216(12) 0.0051(10) 0.0081(10) 0.0020(10)
N4 0.0318(14) 0.0415(15) 0.0265(13) 0.0112(11) 0.0133(10) 0.0037(11)
N5 0.0295(15) 0.070(2) 0.0342(15) -0.0208(14) 0.0084(12) 0.0088(14)
N6 0.0334(14) 0.0383(15) 0.0226(12) -0.0081(11) 0.0048(10) 0.0050(11)
C1 0.0365(17) 0.0272(15) 0.0211(14) -0.0003(11) 0.0038(12) -0.0084(12)
C2 0.0391(17) 0.0247(15) 0.0234(14) 0.0039(11) 0.0056(12) -0.0046(12)
C3 0.0254(13) 0.0208(13) 0.0172(12) -0.0003(10) 0.0077(10) 0.0019(10)
C4 0.0268(14) 0.0216(13) 0.0214(13) 0.0033(10) 0.0102(10) 0.0024(11)
C5 0.0225(14) 0.0402(17) 0.0231(14) -0.0049(12) 0.0042(11) 0.0064(12)
C6 0.0260(14) 0.0260(14) 0.0232(14) -0.0019(11) 0.0054(11) 0.0039(11)
S20 0.0267(3) 0.0201(3) 0.0195(3) 0.0029(2) 0.0067(2) 0.0029(3)
S21 0.0332(4) 0.0199(3) 0.0183(3) 0.0026(2) 0.0074(3) 0.0016(3)
S22 0.0386(4) 0.0258(4) 0.0189(3) 0.0041(3) 0.0104(3) 0.0026(3)
S23 0.0537(5) 0.0214(3) 0.0314(4) 0.0071(3) 0.0218(4) 0.0082(3)
S24 0.0345(4) 0.0204(3) 0.0196(3) 0.0034(2) 0.0045(3) 0.0017(3)
S25 0.0511(5) 0.0251(4) 0.0206(3) 0.0059(3) 0.0123(3) 0.0137(3)
S26 0.0266(3) 0.0210(3) 0.0230(3) 0.0041(2) 0.0046(3) 0.0033(3)
S27 0.1191(10) 0.0359(5) 0.0196(4) 0.0071(3) 0.0173(5) 0.0335(5)
C20 0.0235(13) 0.0220(13) 0.0195(13) 0.0045(10) 0.0063(10) 0.0024(10)
C21 0.0230(13) 0.0218(13) 0.0184(12) 0.0018(10) 0.0055(10) 0.0002(10)
C22 0.0226(13) 0.0209(13) 0.0181(12) 0.0059(10) 0.0059(10) 0.0031(10)
C23 0.0225(13) 0.0240(14) 0.0202(13) 0.0075(10) 0.0073(10) 0.0018(10)
C24 0.0234(14) 0.0309(15) 0.0192(13) 0.0057(11) 0.0063(10) -0.0028(11)
C25 0.0279(15) 0.0248(14) 0.0266(14) 0.0083(11) 0.0056(11) 0.0002(11)
C26 0.0228(13) 0.0225(13) 0.0197(12) 0.0049(10) 0.0064(10) 0.0015(10)
C27 0.0419(18) 0.0250(14) 0.0205(13) 0.0080(11) 0.0117(12) 0.0095(12)
C28 0.0294(15) 0.0250(14) 0.0207(13) 0.0049(11) 0.0014(11) 0.0025(11)
C29 0.052(2) 0.0359(17) 0.0244(15) 0.0115(13) 0.0119(14) 0.0143(15)
S30 0.0427(4) 0.0244(4) 0.0247(3) 0.0020(3) 0.0135(3) -0.0051(3)
S31 0.0347(4) 0.0242(4) 0.0248(3) 0.0035(3) 0.0087(3) -0.0037(3)
S32 0.0583(6) 0.0285(4) 0.0308(4) -0.0020(3) 0.0211(4) -0.0074(4)
S33 0.0304(4) 0.0311(4) 0.0268(4) 0.0071(3) 0.0113(3) -0.0020(3)
S34 0.0350(4) 0.0266(4) 0.0232(3) 0.0027(3) 0.0088(3) 0.0019(3)
S35 0.0259(3) 0.0257(3) 0.0273(4) 0.0007(3) 0.0075(3) -0.0002(3)
S36 0.0393(4) 0.0406(4) 0.0253(4) 0.0009(3) 0.0122(3) 0.0005(3)
S37 0.0331(4) 0.0352(4) 0.0363(4) -0.0100(3) 0.0065(3) 0.0018(3)
C30 0.0222(14) 0.0271(14) 0.0240(14) 0.0024(11) 0.0054(10) 0.0006(11)
C31 0.0236(13) 0.0215(13) 0.0236(13) 0.0043(10) 0.0034(10) 0.0007(10)
C32 0.0264(14) 0.0266(14) 0.0229(13) -0.0004(11) 0.0065(11) -0.0024(11)
C33 0.0217(13) 0.0269(14) 0.0199(13) 0.0039(10) 0.0048(10) -0.0020(11)
C34 0.0470(19) 0.0329(17) 0.0247(15) -0.0004(12) 0.0121(13) 0.0035(14)
C35 0.0328(16) 0.0335(17) 0.0309(16) 0.0090(12) 0.0151(13) 0.0087(13)
C36 0.0242(14) 0.0349(16) 0.0243(14) -0.0031(12) 0.0071(11) 0.0046(12)
C37 0.0213(14) 0.0329(16) 0.0254(14) -0.0057(11) 0.0057(11) 0.0042(11)
C38 0.0385(19) 0.068(3) 0.0277(17) 0.0036(16) 0.0112(14) -0.0169(17)
C39 0.050(2) 0.065(3) 0.040(2) -0.0255(18) 0.0252(17) -0.0237(19)

loop_
_atom_type_symbol
_atom_type_description
_atom_type_scat_dispersion_real
_atom_type_scat_dispersion_imag
_atom_type_scat_source
C C 0.0033 0.0016 'International Tables Vol C Tables 4.2.6.8 and 6.1.1.4'
H H 0.0000 0.0000 'International Tables Vol C Tables 4.2.6.8 and 6.1.1.4'
N N 0.0061 0.0033 'International Tables Vol C Tables 4.2.6.8 and 6.1.1.4'
S S 0.1246 0.1234 'International Tables Vol C Tables 4.2.6.8 and 6.1.1.4'
Mo Mo -1.6832 0.6857 'International Tables Vol C Tables 4.2.6.8 and 6.1.1.4'

loop_
_geom_angle_atom_site_label_1
_geom_angle_atom_site_label_2
_geom_angle_atom_site_label_3
_geom_angle
_geom_angle_site_symmetry_1
_geom_angle_site_symmetry_3
_geom_angle_publ_flag
S1 Mo1 S4 109.49(2) . . ?
S1 Mo1 S2 108.75(2) . . ?
S4 Mo1 S2 82.60(2) . . ?
S1 Mo1 S9 75.70(2) . . ?
S4 Mo1 S9 133.51(3) . . ?
S2 Mo1 S9 141.31(3) . . ?
S1 Mo1 S3 86.37(2) . . ?
S4 Mo1 S3 131.29(2) . . ?
S2 Mo1 S3 48.87(2) . . ?
S9 Mo1 S3 94.60(2) . . ?
S1 Mo1 S5 87.17(2) . . ?
S4 Mo1 S5 48.56(2) . . ?
S2 Mo1 S5 130.93(3) . . ?
S9 Mo1 S5 87.02(2) . . ?
S3 Mo1 S5 172.73(3) . . ?
S1 Mo1 S8 160.06(3) . . ?
S4 Mo1 S8 87.15(3) . . ?
S2 Mo1 S8 83.60(3) . . ?
S9 Mo1 S8 84.90(3) . . ?
S3 Mo1 S8 90.72(3) . . ?
S5 Mo1 S8 96.48(3) . . ?
S1 Mo1 Mo3 54.334(17) . . ?
S4 Mo1 Mo3 55.393(18) . . ?
S2 Mo1 Mo3 95.533(18) . . ?
S9 Mo1 Mo3 115.56(2) . . ?
S3 Mo1 Mo3 117.066(18) . . ?
S5 Mo1 Mo3 56.100(19) . . ?
S8 Mo1 Mo3 142.13(2) . . ?
S1 Mo1 Mo2 54.094(16) . . ?
S4 Mo1 Mo2 95.097(19) . . ?
S2 Mo1 Mo2 55.017(17) . . ?
S9 Mo1 Mo2 120.631(19) . . ?
S3 Mo1 Mo2 56.767(17) . . ?
S5 Mo1 Mo2 116.43(2) . . ?
S8 Mo1 Mo2 137.66(2) . . ?
Mo3 Mo1 Mo2 60.333(8) . . ?
S1 Mo2 S2 109.27(2) . . ?
S1 Mo2 S6 108.40(2) . . ?
S2 Mo2 S6 84.75(2) . . ?
S1 Mo2 S11 77.61(2) . . ?
S2 Mo2 S11 135.97(2) . . ?
S6 Mo2 S11 135.85(2) . . ?
S1 Mo2 S7 84.88(2) . . ?
S2 Mo2 S7 133.34(2) . . ?
S6 Mo2 S7 48.91(2) . . ?
S11 Mo2 S7 89.89(2) . . ?
S1 Mo2 S3 86.05(2) . . ?
S2 Mo2 S3 48.73(2) . . ?
S6 Mo2 S3 133.14(2) . . ?
S11 Mo2 S3 90.23(2) . . ?
S7 Mo2 S3 170.69(2) . . ?
S1 Mo2 S12 160.94(2) . . ?
S2 Mo2 S12 84.35(2) . . ?
S6 Mo2 S12 85.53(2) . . ?
S11 Mo2 S12 83.33(2) . . ?
S7 Mo2 S12 95.44(3) . . ?
S3 Mo2 S12 93.82(2) . . ?
S1 Mo2 Mo1 54.307(17) . . ?
S2 Mo2 Mo1 55.331(17) . . ?
S6 Mo2 Mo1 96.030(18) . . ?
S11 Mo2 Mo1 119.638(17) . . ?
S7 Mo2 Mo1 116.214(18) . . ?
S3 Mo2 Mo1 56.077(16) . . ?
S12 Mo2 Mo1 139.13(2) . . ?
S1 Mo2 Mo3 54.110(16) . . ?
S2 Mo2 Mo3 95.273(18) . . ?
S6 Mo2 Mo3 54.875(17) . . ?
S11 Mo2 Mo3 120.388(18) . . ?
S7 Mo2 Mo3 56.660(16) . . ?
S3 Mo2 Mo3 115.717(17) . . ?
S12 Mo2 Mo3 140.14(2) . . ?
Mo1 Mo2 Mo3 59.674(8) . . ?
S1 Mo3 S6 108.50(2) . . ?
S1 Mo3 S4 109.15(2) . . ?
S6 Mo3 S4 83.99(2) . . ?
S1 Mo3 S15 77.78(2) . . ?
S6 Mo3 S15 138.89(3) . . ?
S4 Mo3 S15 133.66(3) . . ?
S1 Mo3 S5 87.63(2) . . ?
S6 Mo3 S5 132.50(3) . . ?
S4 Mo3 S5 48.64(2) . . ?
S15 Mo3 S5 87.41(3) . . ?
S1 Mo3 S7 84.43(2) . . ?
S6 Mo3 S7 48.78(2) . . ?
S4 Mo3 S7 132.31(2) . . ?
S15 Mo3 S7 93.41(2) . . ?
S5 Mo3 S7 171.66(2) . . ?
S1 Mo3 S14 161.79(2) . . ?
S6 Mo3 S14 84.06(2) . . ?
S4 Mo3 S14 84.73(3) . . ?
S15 Mo3 S14 84.11(2) . . ?
S5 Mo3 S14 93.41(3) . . ?
S7 Mo3 S14 94.93(3) . . ?
S1 Mo3 Mo1 54.407(17) . . ?
S6 Mo3 Mo1 96.428(18) . . ?
S4 Mo3 Mo1 54.979(18) . . ?
S15 Mo3 Mo1 117.64(2) . . ?
S5 Mo3 Mo1 56.719(19) . . ?
S7 Mo3 Mo1 115.969(18) . . ?
S14 Mo3 Mo1 139.21(2) . . ?
S1 Mo3 Mo2 53.971(16) . . ?
S6 Mo3 Mo2 55.112(17) . . ?
S4 Mo3 Mo2 94.579(18) . . ?
S15 Mo3 Mo2 122.182(19) . . ?
S5 Mo3 Mo2 116.71(2) . . ?
S7 Mo3 Mo2 56.095(17) . . ?
S14 Mo3 Mo2 138.88(2) . . ?
Mo1 Mo3 Mo2 59.993(8) . . ?
Mo2 S1 Mo3 71.919(19) . . ?
Mo2 S1 Mo1 71.599(19) . . ?
Mo3 S1 Mo1 71.260(19) . . ?
S3 S2 Mo2 68.03(3) . . ?
S3 S2 Mo1 67.21(3) . . ?
Mo2 S2 Mo1 69.652(19) . . ?
S2 S3 Mo1 63.92(3) . . ?
S2 S3 Mo2 63.24(3) . . ?
Mo1 S3 Mo2 67.156(18) . . ?
S5 S4 Mo1 68.10(3) . . ?
S5 S4 Mo3 67.28(3) . . ?
Mo1 S4 Mo3 69.628(19) . . ?
S4 S5 Mo3 64.07(3) . . ?
S4 S5 Mo1 63.34(3) . . ?
Mo3 S5 Mo1 67.180(19) . . ?
S7 S6 Mo3 68.14(3) . . ?
S7 S6 Mo2 67.48(3) . . ?
Mo3 S6 Mo2 70.013(19) . . ?
S6 S7 Mo2 63.62(3) . . ?
S6 S7 Mo3 63.08(3) . . ?
Mo2 S7 Mo3 67.245(18) . . ?
C2 S8 Mo1 103.57(11) . . ?
C1 S9 Mo1 104.82(11) . . ?
N1 S10 N2 99.05(14) . . ?
C3 S11 Mo2 104.66(9) . . ?
C4 S12 Mo2 103.53(9) . . ?
N3 S13 N4 98.51(12) . . ?
C6 S14 Mo3 102.40(10) . . ?
C5 S15 Mo3 103.15(10) . . ?
N5 S16 N6 98.63(13) . . ?
C1 N1 S10 106.6(2) . . ?
C2 N2 S10 106.4(2) . . ?
C3 N3 S13 107.0(2) . . ?
C4 N4 S13 106.7(2) . . ?
C5 N5 S16 106.9(2) . . ?
C6 N6 S16 107.0(2) . . ?
N1 C1 C2 114.2(3) . . ?
N1 C1 S9 122.5(3) . . ?
C2 C1 S9 123.3(2) . . ?
N2 C2 C1 113.8(3) . . ?
N2 C2 S8 123.0(3) . . ?
C1 C2 S8 123.2(2) . . ?
N3 C3 C4 113.9(2) . . ?
N3 C3 S11 123.2(2) . . ?
C4 C3 S11 122.8(2) . . ?
N4 C4 C3 113.9(2) . . ?
N4 C4 S12 123.3(2) . . ?
C3 C4 S12 122.8(2) . . ?
N5 C5 C6 113.8(3) . . ?
N5 C5 S15 122.6(2) . . ?
C6 C5 S15 123.5(2) . . ?
N6 C6 C5 113.6(3) . . ?
N6 C6 S14 123.7(2) . . ?
C5 C6 S14 122.6(2) . . ?
C21 S20 C22 95.30(13) . . ?
C21 S21 C23 95.56(13) . . ?
C22 S22 C24 97.47(13) . . ?
C23 S23 C25 102.40(13) . . ?
C20 S24 C26 95.69(13) . . ?
C20 S25 C27 95.18(13) . . ?
C26 S26 C28 101.30(13) . . ?
C27 S27 C29 99.69(14) . . ?
C21 C20 S25 122.5(2) . . ?
C21 C20 S24 121.9(2) . . ?
S25 C20 S24 115.57(15) . . ?
C20 C21 S21 122.5(2) . . ?
C20 C21 S20 121.3(2) . . ?
S21 C21 S20 116.04(15) . . ?
C23 C22 S20 116.8(2) . . ?
C23 C22 S22 126.8(2) . . ?
S20 C22 S22 116.36(15) . . ?
C22 C23 S23 129.8(2) . . ?
C22 C23 S21 116.3(2) . . ?
S23 C23 S21 113.91(15) . . ?
C25 C24 S22 112.74(19) . . ?
C24 C25 S23 113.25(19) . . ?
C27 C26 S24 115.9(2) . . ?
C27 C26 S26 128.4(2) . . ?
S24 C26 S26 115.63(15) . . ?
C26 C27 S27 129.0(2) . . ?
C26 C27 S25 116.6(2) . . ?
S27 C27 S25 114.40(16) . . ?
C29 C28 S26 114.0(2) . . ?
C28 C29 S27 112.7(2) . . ?
C31 S30 C32 95.55(14) . . ?
C31 S31 C33 95.46(13) . . ?
C32 S32 C34 101.02(14) . . ?
C33 S33 C35 100.30(14) . . ?
C30 S34 C36 95.42(14) . . ?
C30 S35 C37 95.33(14) . . ?
C36 S36 C38 99.03(15) . . ?
C37 S37 C39 102.66(16) . . ?
C31 C30 S34 123.6(2) . . ?
C31 C30 S35 120.6(2) . . ?
S34 C30 S35 115.78(16) . . ?
C30 C31 S31 119.6(2) . . ?
C30 C31 S30 125.1(2) . . ?
S31 C31 S30 115.26(16) . . ?
C33 C32 S30 116.7(2) . . ?
C33 C32 S32 128.1(2) . . ?
S30 C32 S32 115.22(16) . . ?
C32 C33 S33 128.9(2) . . ?
C32 C33 S31 116.3(2) . . ?
S33 C33 S31 114.76(16) . . ?
C35 C34 S32 112.2(2) . . ?
C34 C35 S33 112.5(2) . . ?
C37 C36 S34 116.9(2) . . ?
C37 C36 S36 127.1(2) . . ?
S34 C36 S36 115.98(18) . . ?
C36 C37 S35 116.5(2) . . ?
C36 C37 S37 129.5(2) . . ?
S35 C37 S37 113.93(18) . . ?
C39 C38 S36 113.4(3) . . ?
C38 C39 S37 115.8(2) . . ?

loop_
_geom_bond_atom_site_label_1
_geom_bond_atom_site_label_2
_geom_bond_distance
_geom_bond_site_symmetry_2
_geom_bond_publ_flag
Mo1 S1 2.3657(7) . ?
Mo1 S4 2.4067(7) . ?
Mo1 S2 2.4245(7) . ?
Mo1 S9 2.4512(7) . ?
Mo1 S3 2.4887(7) . ?
Mo1 S5 2.4987(7) . ?
Mo1 S8 2.5046(8) . ?
Mo1 Mo3 2.7550(3) . ?
Mo1 Mo2 2.7640(3) . ?
Mo2 S1 2.3594(7) . ?
Mo2 S2 2.4153(7) . ?
Mo2 S6 2.4207(7) . ?
Mo2 S11 2.4766(7) . ?
Mo2 S7 2.4961(7) . ?
Mo2 S3 2.5087(7) . ?
Mo2 S12 2.5127(7) . ?
Mo2 Mo3 2.7734(3) . ?
Mo3 S1 2.3635(7) . ?
Mo3 S6 2.4137(7) . ?
Mo3 S4 2.4189(7) . ?
Mo3 S15 2.4668(7) . ?
Mo3 S5 2.4809(8) . ?
Mo3 S7 2.5125(7) . ?
Mo3 S14 2.5177(7) . ?
S2 S3 2.0332(9) . ?
S4 S5 2.0189(10) . ?
S6 S7 2.0364(9) . ?
S8 C2 1.739(3) . ?
S9 C1 1.739(3) . ?
S10 N1 1.647(3) . ?
S10 N2 1.651(3) . ?
S11 C3 1.739(3) . ?
S12 C4 1.735(3) . ?
S13 N3 1.649(2) . ?
S13 N4 1.657(3) . ?
S14 C6 1.731(3) . ?
S15 C5 1.739(3) . ?
S16 N5 1.651(3) . ?
S16 N6 1.652(3) . ?
N1 C1 1.314(4) . ?
N2 C2 1.319(4) . ?
N3 C3 1.323(3) . ?
N4 C4 1.324(3) . ?
N5 C5 1.316(4) . ?
N6 C6 1.318(4) . ?
C1 C2 1.438(4) . ?
C3 C4 1.432(4) . ?
C5 C6 1.445(4) . ?
S20 C21 1.720(3) . ?
S20 C22 1.743(3) . ?
S21 C21 1.717(3) . ?
S21 C23 1.743(3) . ?
S22 C22 1.748(3) . ?
S22 C24 1.808(3) . ?
S23 C23 1.741(3) . ?
S23 C25 1.809(3) . ?
S24 C20 1.714(3) . ?
S24 C26 1.739(3) . ?
S25 C20 1.713(3) . ?
S25 C27 1.749(3) . ?
S26 C26 1.745(3) . ?
S26 C28 1.811(3) . ?
S27 C27 1.742(3) . ?
S27 C29 1.800(3) . ?
C20 C21 1.392(4) . ?
C22 C23 1.357(4) . ?
C24 C25 1.514(4) . ?
C26 C27 1.353(4) . ?
C28 C29 1.511(4) . ?
S30 C31 1.723(3) . ?
S30 C32 1.748(3) . ?
S31 C31 1.723(3) . ?
S31 C33 1.750(3) . ?
S32 C32 1.754(3) . ?
S32 C34 1.813(3) . ?
S33 C33 1.744(3) . ?
S33 C35 1.806(3) . ?
S34 C30 1.724(3) . ?
S34 C36 1.738(3) . ?
S35 C30 1.730(3) . ?
S35 C37 1.742(3) . ?
S36 C36 1.748(3) . ?
S36 C38 1.808(4) . ?
S37 C37 1.747(3) . ?
S37 C39 1.813(4) . ?
C30 C31 1.388(4) . ?
C32 C33 1.346(4) . ?
C34 C35 1.513(4) . ?
C36 C37 1.361(4) . ?
C38 C39 1.518(6) . ?
